data_2020670
loop_
_publ_author_name
'Chia, Tze Shyang'
'Quah, Ching Kheng'

_publ_section_title
;
 Monoclinic-to-orthorhombic phase transition of the
 hexamethylenetetramine--2-methylbenzoic acid (1/2) cocrystal with
 temperature-dependent dynamic molecular disorder
;
_journal_coeditor_code EG3207
_journal_issue 12
_journal_name_full 'Acta Crystallographica Section C'
_journal_page_first 971
_journal_page_last 980
_journal_paper_doi 10.1107/S2053229616016831
_journal_volume 72
_journal_year 2016
_chemical_formula_iupac 'C6 H12 N4, 2C8 H8 O2'
_chemical_formula_moiety 'C6 H12 N4, 2(C8 H8 O2)'
_chemical_formula_sum 'C22 H28 N4 O4'
_chemical_formula_weight 412.48
_chemical_name_common
;
Hexamethylenetetramine bis(<i>o</i>-toluic acid)
;
_chemical_name_systematic
;
Hexamethylenetetramine--2-methylbenzoic acid (1/2)
;
_space_group_crystal_system orthorhombic
_space_group_IT_number 56
_space_group_name_Hall '-P 2ab 2ac'
_space_group_name_H-M_alt 'P c c n'
_symmetry_space_group_name_Hall '-P 2ab 2ac'
_symmetry_space_group_name_H-M 'P c c n'
_atom_sites_solution_hydrogens mixed
_audit_creation_method SHELXL-2014/7
_cell_angle_alpha 90
_cell_angle_beta 90
_cell_angle_gamma 90
_cell_formula_units_Z 8
_cell_length_a 31.0109(19)
_cell_length_b 9.3651(6)
_cell_length_c 14.3551(9)
_cell_measurement_reflns_used 5919
_cell_measurement_temperature 165.00(10)
_cell_measurement_theta_max 26.60
_cell_measurement_theta_min 2.27
_cell_volume 4169.0(5)
_computing_cell_refinement
;
SAINT (Bruker, 2009)
;
_computing_data_collection
;
APEX2 (Bruker, 2009)
;
_computing_data_reduction
;
SAINT (Bruker, 2009)
;
_computing_molecular_graphics
;
SHELXTL (Sheldrick, 2008<i>a</i>) and Mercury (Macrae <i>et al.</i>,
2006)
;
_computing_publication_material
;
PLATON (Spek, 2009)
;
_computing_structure_refinement
;
SHELXL2014 (Sheldrick, 2015)
;
_computing_structure_solution
;
SHELXS2013 (Sheldrick, 2008<i>a</i>)
;
_diffrn_ambient_temperature 165.00(10)
_diffrn_measured_fraction_theta_full 1.000
_diffrn_measured_fraction_theta_max 0.999
_diffrn_measurement_device_type 'Bruker APEX DUO CCD area detector'
_diffrn_measurement_method '\f and \w scans'
_diffrn_radiation_monochromator graphite
_diffrn_radiation_source 'fine-focus sealed tube'
_diffrn_radiation_type MoK\a
_diffrn_radiation_wavelength 0.71073
_diffrn_reflns_av_R_equivalents 0.0381
_diffrn_reflns_limit_h_max 34
_diffrn_reflns_limit_h_min -40
_diffrn_reflns_limit_k_max 12
_diffrn_reflns_limit_k_min -12
_diffrn_reflns_limit_l_max 18
_diffrn_reflns_limit_l_min -18
_diffrn_reflns_number 30982
_diffrn_reflns_theta_full 25.242
_diffrn_reflns_theta_max 27.996
_diffrn_reflns_theta_min 1.313
_exptl_absorpt_coefficient_mu 0.092
_exptl_absorpt_correction_T_max 0.9632
_exptl_absorpt_correction_T_min 0.9192
_exptl_absorpt_correction_type multi-scan
_exptl_absorpt_process_details
;
(<i>SADABS</i>; Bruker, 2009)
;
_exptl_crystal_colour colourless
_exptl_crystal_density_diffrn 1.314
_exptl_crystal_description block
_exptl_crystal_F_000 1760
_exptl_crystal_size_max 0.432
_exptl_crystal_size_mid 0.173
_exptl_crystal_size_min 0.151
_refine_diff_density_max 0.432
_refine_diff_density_min -0.368
_refine_ls_extinction_method none
_refine_ls_goodness_of_fit_ref 1.039
_refine_ls_hydrogen_treatment mixed
_refine_ls_matrix_type full
_refine_ls_number_parameters 379
_refine_ls_number_reflns 5032
_refine_ls_number_restraints 387
_refine_ls_restrained_S_all 1.005
_refine_ls_R_factor_all 0.0812
_refine_ls_R_factor_gt 0.0600
_refine_ls_shift/su_max 0.000
_refine_ls_shift/su_mean 0.000
_refine_ls_structure_factor_coef Fsqd
_refine_ls_weighting_details 'w=1/[\s^2^(Fo^2^)+(0.0679P)^2^+2.5402P] where P=(Fo^2^+2Fc^2^)/3'
_refine_ls_weighting_scheme calc
_refine_ls_wR_factor_gt 0.1499
_refine_ls_wR_factor_ref 0.1667
_reflns_number_gt 3743
_reflns_number_total 5032
_reflns_threshold_expression 'I > 2\s(I)'
_cod_data_source_file eg3207sup1.cif
_cod_data_source_block 165K
_cod_depositor_comments 'Adding full bibliography for 2020665--2020673.cif.'
_cod_database_code 2020670
_cod_database_fobs_code 2020670
_shelx_space_group_comment
;
The symmetry employed for this shelxl refinement is uniquely defined
by the following loop, which should always be used as a source of
symmetry information in preference to the above space-group names.
They are only intended as comments.
;
_shelx_estimated_absorpt_t_min 0.961
_shelx_estimated_absorpt_t_max 0.986

loop_
_space_group_symop_operation_xyz
'x, y, z'
'-x+1/2, -y+1/2, z'
'-x, y+1/2, -z+1/2'
'x+1/2, -y, -z+1/2'
'-x, -y, -z'
'x-1/2, y-1/2, -z'
'x, -y-1/2, z-1/2'
'-x-1/2, y, z-1/2'

loop_
_atom_site_type_symbol
_atom_site_label
_atom_site_fract_x
_atom_site_fract_y
_atom_site_fract_z
_atom_site_U_iso_or_equiv
_atom_site_adp_type
_atom_site_calc_flag
_atom_site_occupancy
_atom_site_disorder_assembly
_atom_site_disorder_group
O O1A 0.63532(5) 0.8145(2) 0.52416(12) 0.0600(5) Uani d 1 . .
H H1O1 0.6610(7) 0.798(4) 0.504(2) 0.110(12) Uiso d 1 . .
O O2A 0.65799(5) 0.6901(2) 0.64468(13) 0.0711(5) Uani d 1 . .
N N1A 0.71130(5) 0.77065(15) 0.44111(10) 0.0326(3) Uani d 1 . .
N N2A 0.74366(5) 0.62130(15) 0.32109(10) 0.0342(3) Uani d 1 . .
C C1A 0.58337(6) 0.75012(19) 0.63499(13) 0.0339(4) Uani d 1 . .
C C2A 0.56865(6) 0.6705(2) 0.71097(13) 0.0394(4) Uani d 1 . .
C C3A 0.52458(6) 0.6755(2) 0.73178(15) 0.0453(5) Uani d 1 . .
H H3AA 0.5140 0.6215 0.7829 0.054 Uiso calc 1 . .
C C4A 0.49627(7) 0.7558(2) 0.68068(15) 0.0473(5) Uani d 1 . .
H H4AA 0.4666 0.7569 0.6968 0.057 Uiso calc 1 . .
C C5A 0.51067(7) 0.8359(2) 0.60536(16) 0.0479(5) Uani d 1 . .
H H5AA 0.4911 0.8921 0.5701 0.057 Uiso calc 1 . .
C C6A 0.55357(6) 0.8323(2) 0.58287(15) 0.0421(4) Uani d 1 . .
H H6AA 0.5636 0.8861 0.5311 0.051 Uiso calc 1 . .
C C7A 0.62893(6) 0.7486(2) 0.60296(14) 0.0395(4) Uani d 1 . .
C C8A 0.59679(7) 0.5792(2) 0.76997(16) 0.0528(5) Uani d 1 . .
H H8AA 0.5790 0.5268 0.8150 0.079 Uiso calc 1 . .
H H8AB 0.6175 0.6393 0.8034 0.079 Uiso calc 1 . .
H H8AC 0.6124 0.5112 0.7305 0.079 Uiso calc 1 . .
C C9A 0.70630(6) 0.6439(2) 0.38057(14) 0.0382(4) Uani d 1 . .
H H9AA 0.7019 0.5584 0.4199 0.046 Uiso calc 1 . .
H H9AB 0.6804 0.6561 0.3411 0.046 Uiso calc 1 . .
C C10A 0.78144(6) 0.60384(18) 0.38056(13) 0.0353(4) Uani d 1 . .
H H10A 0.8072 0.5886 0.3410 0.042 Uiso calc 1 . .
H H10B 0.7776 0.5180 0.4199 0.042 Uiso calc 1 . .
C C11A 0.7500 0.7500 0.49884(16) 0.0342(5) Uani d 1 . .
H H11A 0.7462 0.6693 0.5380 0.041 Uiso d 1 . .
C C12A 0.7500 0.7500 0.26379(17) 0.0394(6) Uani d 1 . .
H H12A 0.7255 0.7624 0.2246 0.047 Uiso d 1 . .
O O1B 0.86517(12) 0.1709(5) 0.2839(3) 0.0540(10) Uani d 0.567(7) A 1
H H2O1 0.8453(16) 0.197(7) 0.250(4) 0.11(2) Uiso d 0.567(7) A 1
O O2B 0.83472(9) 0.3280(4) 0.3777(3) 0.0582(11) Uani d 0.567(7) A 1
C C1B 0.8940(4) 0.2010(10) 0.4375(6) 0.0277(14) Uani d 0.567(7) A 1
C C2B 0.9181(7) 0.0740(16) 0.4388(12) 0.0308(18) Uani d 0.567(7) A 1
C C3B 0.9453(6) 0.0517(15) 0.5144(9) 0.0370(17) Uani d 0.567(7) A 1
H H3BA 0.9611 -0.0351 0.5180 0.044 Uiso calc 0.567(7) A 1
C C4B 0.9502(2) 0.1512(10) 0.5842(6) 0.0405(15) Uani d 0.567(7) A 1
H H4BA 0.9697 0.1334 0.6340 0.049 Uiso calc 0.567(7) A 1
C C5B 0.9268(2) 0.2773(8) 0.5822(4) 0.0396(12) Uani d 0.567(7) A 1
H H5BA 0.9296 0.3457 0.6306 0.048 Uiso calc 0.567(7) A 1
C C6B 0.8991(2) 0.3014(6) 0.5078(5) 0.0334(12) Uani d 0.567(7) A 1
H H6BA 0.8834 0.3884 0.5049 0.040 Uiso calc 0.567(7) A 1
C C7B 0.86225(12) 0.2392(5) 0.3629(3) 0.0352(9) Uani d 0.567(7) A 1
C C8B 0.9175(2) -0.0409(6) 0.3643(5) 0.0404(12) Uani d 0.567(7) A 1
H H8BA 0.8876 -0.0630 0.3476 0.061 Uiso calc 0.567(7) A 1
H H8BB 0.9316 -0.1272 0.3881 0.061 Uiso calc 0.567(7) A 1
H H8BC 0.9329 -0.0068 0.3090 0.061 Uiso calc 0.567(7) A 1
O O1Y 0.83517(13) 0.2629(6) 0.3356(3) 0.0514(13) Uani d 0.433(7) A 2
H H3O1 0.820(3) 0.252(12) 0.289(5) 0.16(4) Uiso d 0.433(7) A 2
O O2Y 0.87182(15) 0.0848(7) 0.2732(3) 0.0648(15) Uani d 0.433(7) A 2
C C1Y 0.8934(5) 0.1700(14) 0.4221(8) 0.034(2) Uani d 0.433(7) A 2
C C2Y 0.9216(9) 0.059(2) 0.4455(16) 0.037(3) Uani d 0.433(7) A 2
C C3Y 0.9435(8) 0.072(2) 0.5312(12) 0.047(3) Uani d 0.433(7) A 2
H H3YA 0.9632 -0.0011 0.5487 0.056 Uiso calc 0.433(7) A 2
C C4Y 0.9373(3) 0.1844(13) 0.5899(7) 0.048(2) Uani d 0.433(7) A 2
H H4YA 0.9521 0.1875 0.6478 0.057 Uiso calc 0.433(7) A 2
C C5Y 0.9098(3) 0.2935(10) 0.5661(7) 0.0469(19) Uani d 0.433(7) A 2
H H5YA 0.9061 0.3735 0.6059 0.056 Uiso calc 0.433(7) A 2
C C6Y 0.8877(3) 0.2841(11) 0.4832(7) 0.0415(18) Uani d 0.433(7) A 2
H H6YA 0.8679 0.3576 0.4672 0.050 Uiso calc 0.433(7) A 2
C C7Y 0.86596(15) 0.1669(7) 0.3360(4) 0.0343(12) Uani d 0.433(7) A 2
C C8Y 0.9294(3) -0.0685(10) 0.3851(7) 0.0497(18) Uani d 0.433(7) A 2
H H8YA 0.9516 -0.1289 0.4135 0.075 Uiso calc 0.433(7) A 2
H H8YB 0.9392 -0.0371 0.3235 0.075 Uiso calc 0.433(7) A 2
H H8YC 0.9026 -0.1229 0.3787 0.075 Uiso calc 0.433(7) A 2
N N1B 0.78896(8) 0.2381(2) 0.18589(12) 0.0621(6) Uani d 1 . .
N N2B 0.74629(6) 0.12017(15) 0.06696(10) 0.0387(4) Uani d 1 . .
C C9B 0.78427(8) 0.1110(2) 0.12596(17) 0.0545(6) Uani d 1 . .
H H9BA 0.8102 0.1012 0.0863 0.065 Uiso calc 1 . .
H H9BB 0.7822 0.0248 0.1656 0.065 Uiso calc 1 . .
C C10B 0.70825(8) 0.1340(2) 0.12585(14) 0.0481(5) Uani d 1 . .
H H10C 0.7054 0.0478 0.1653 0.058 Uiso calc 1 . .
H H10D 0.6822 0.1407 0.0862 0.058 Uiso calc 1 . .
C C11B 0.7500 0.2500 0.24366(19) 0.0788(14) Uani d 1 . .
H H11C 0.7526 0.3313 0.2828 0.095 Uiso d 1 . .
C C12B 0.7500 0.2500 0.00997(17) 0.0425(6) Uani d 1 . .
H H12C 0.7254 0.2590 -0.0292 0.051 Uiso d 1 . .

loop_
_atom_site_aniso_label
_atom_site_aniso_U_11
_atom_site_aniso_U_22
_atom_site_aniso_U_33
_atom_site_aniso_U_12
_atom_site_aniso_U_13
_atom_site_aniso_U_23
O1A 0.0455(9) 0.0794(12) 0.0551(9) 0.0093(8) 0.0144(7) 0.0161(9)
O2A 0.0355(8) 0.0950(14) 0.0828(12) 0.0119(8) 0.0006(8) 0.0248(11)
N1A 0.0329(8) 0.0312(8) 0.0337(7) 0.0007(6) 0.0070(6) -0.0004(6)
N2A 0.0446(9) 0.0268(7) 0.0311(7) 0.0002(6) -0.0027(6) -0.0067(6)
C1A 0.0334(9) 0.0308(8) 0.0375(9) -0.0021(7) 0.0008(7) -0.0086(7)
C2A 0.0409(10) 0.0375(10) 0.0398(9) -0.0047(8) -0.0022(8) -0.0070(8)
C3A 0.0356(10) 0.0504(12) 0.0498(11) -0.0083(9) 0.0051(9) -0.0153(10)
C4A 0.0360(10) 0.0553(12) 0.0506(12) -0.0028(9) 0.0030(9) -0.0151(10)
C5A 0.0400(11) 0.0501(12) 0.0535(12) 0.0106(9) -0.0080(9) -0.0099(10)
C6A 0.0412(10) 0.0380(10) 0.0472(11) 0.0026(8) -0.0005(8) -0.0052(8)
C7A 0.0365(10) 0.0362(9) 0.0458(10) -0.0021(8) 0.0032(8) -0.0068(8)
C8A 0.0513(12) 0.0538(13) 0.0533(12) -0.0004(10) -0.0044(10) 0.0065(10)
C9A 0.0362(9) 0.0335(9) 0.0448(10) -0.0090(7) -0.0022(8) -0.0035(8)
C10A 0.0411(10) 0.0266(8) 0.0381(9) 0.0083(7) -0.0006(8) -0.0010(7)
C11A 0.0492(15) 0.0295(12) 0.0237(10) -0.0026(11) 0.000 0.000
C12A 0.0552(16) 0.0397(14) 0.0232(11) 0.0038(12) 0.000 0.000
O1B 0.063(2) 0.060(3) 0.0385(18) 0.0279(17) -0.0100(16) -0.0097(18)
O2B 0.0516(17) 0.055(2) 0.068(2) 0.0275(14) -0.0198(14) -0.0187(18)
C1B 0.029(2) 0.028(3) 0.026(3) 0.007(2) 0.001(2) 0.000(2)
C2B 0.029(4) 0.027(3) 0.037(3) -0.002(2) 0.001(2) 0.000(3)
C3B 0.037(3) 0.029(3) 0.044(4) 0.003(2) 0.001(3) 0.005(2)
C4B 0.043(4) 0.040(3) 0.039(2) 0.001(2) -0.005(2) 0.007(2)
C5B 0.045(3) 0.040(3) 0.034(3) -0.003(3) -0.002(2) -0.006(2)
C6B 0.034(3) 0.0280(19) 0.038(3) 0.0013(19) 0.002(2) -0.007(2)
C7B 0.0317(19) 0.031(2) 0.043(2) 0.0016(15) 0.0004(15) 0.0001(17)
C8B 0.038(3) 0.029(2) 0.054(3) 0.0026(19) 0.000(2) -0.005(2)
O1Y 0.048(2) 0.056(3) 0.051(2) 0.0176(18) -0.0148(19) -0.013(2)
O2Y 0.079(3) 0.078(4) 0.0378(19) 0.038(3) -0.0137(18) -0.015(2)
C1Y 0.037(3) 0.040(5) 0.025(3) -0.006(4) 0.009(3) -0.002(3)
C2Y 0.029(5) 0.038(5) 0.045(5) -0.002(3) 0.005(4) 0.011(3)
C3Y 0.044(7) 0.047(7) 0.049(6) -0.011(4) -0.018(6) 0.019(4)
C4Y 0.048(6) 0.060(7) 0.034(3) -0.016(4) -0.010(4) 0.006(4)
C5Y 0.049(5) 0.054(4) 0.037(4) -0.012(4) -0.005(4) -0.005(3)
C6Y 0.039(4) 0.050(4) 0.035(4) -0.011(3) -0.004(3) -0.002(3)
C7Y 0.039(2) 0.036(3) 0.028(2) 0.002(2) 0.003(2) 0.003(2)
C8Y 0.052(5) 0.041(4) 0.057(4) 0.001(3) -0.008(3) 0.007(3)
N1B 0.1025(17) 0.0425(10) 0.0412(9) -0.0271(10) -0.0320(10) 0.0172(8)
N2B 0.0634(10) 0.0239(7) 0.0289(7) 0.0003(7) -0.0015(7) -0.0014(6)
C9B 0.0735(15) 0.0317(10) 0.0583(13) -0.0015(10) -0.0178(11) 0.0133(9)
C10B 0.0707(14) 0.0330(10) 0.0405(10) -0.0159(9) 0.0073(10) -0.0093(8)
C11B 0.167(4) 0.0519(19) 0.0172(12) -0.052(2) 0.000 0.000
C12B 0.0737(19) 0.0334(13) 0.0202(11) 0.0029(13) 0.000 0.000

loop_
_atom_type_symbol
_atom_type_description
_atom_type_scat_dispersion_real
_atom_type_scat_dispersion_imag
_atom_type_scat_source
C C 0.0033 0.0016 'International Tables Vol C Tables 4.2.6.8 and 6.1.1.4'
H H 0.0000 0.0000 'International Tables Vol C Tables 4.2.6.8 and 6.1.1.4'
N N 0.0061 0.0033 'International Tables Vol C Tables 4.2.6.8 and 6.1.1.4'
O O 0.0106 0.0060 'International Tables Vol C Tables 4.2.6.8 and 6.1.1.4'

loop_
_geom_angle_atom_site_label_1
_geom_angle_atom_site_label_2
_geom_angle_atom_site_label_3
_geom_angle_site_symmetry_1
_geom_angle_site_symmetry_3
_geom_angle
C7A O1A H1O1 . . 111(2)
C11A N1A C9A . . 108.12(12)
C11A N1A C10A . 2_665 108.12(12)
C9A N1A C10A . 2_665 107.95(13)
C9A N2A C10A . . 108.20(14)
C9A N2A C12A . . 108.37(13)
C10A N2A C12A . . 108.14(13)
C2A C1A C6A . . 119.26(17)
C2A C1A C7A . . 123.15(17)
C6A C1A C7A . . 117.54(17)
C1A C2A C3A . . 117.87(19)
C1A C2A C8A . . 124.03(18)
C3A C2A C8A . . 118.09(19)
C4A C3A C2A . . 122.0(2)
C4A C3A H3AA . . 119.0
C2A C3A H3AA . . 119.0
C3A C4A C5A . . 120.47(19)
C3A C4A H4AA . . 119.8
C5A C4A H4AA . . 119.8
C6A C5A C4A . . 118.8(2)
C6A C5A H5AA . . 120.6
C4A C5A H5AA . . 120.6
C5A C6A C1A . . 121.5(2)
C5A C6A H6AA . . 119.2
C1A C6A H6AA . . 119.2
O2A C7A O1A . . 121.97(19)
O2A C7A C1A . . 123.93(19)
O1A C7A C1A . . 114.10(18)
C2A C8A H8AA . . 109.5
C2A C8A H8AB . . 109.5
H8AA C8A H8AB . . 109.5
C2A C8A H8AC . . 109.5
H8AA C8A H8AC . . 109.5
H8AB C8A H8AC . . 109.5
N2A C9A N1A . . 112.23(14)
N2A C9A H9AA . . 109.2
N1A C9A H9AA . . 109.2
N2A C9A H9AB . . 109.2
N1A C9A H9AB . . 109.2
H9AA C9A H9AB . . 107.9
N2A C10A N1A . 2_665 112.16(13)
N2A C10A H10A . . 109.2
N1A C10A H10A 2_665 . 109.2
N2A C10A H10B . . 109.2
N1A C10A H10B 2_665 . 109.2
H10A C10A H10B . . 107.9
N1A C11A N1A . 2_665 111.44(18)
N1A C11A H11A . . 109.7
N1A C11A H11A 2_665 . 109.3
N2A C12A N2A 2_665 . 112.08(18)
N2A C12A H12A 2_665 . 109.7
N2A C12A H12A . . 108.9
C7B O1B H2O1 . . 108(5)
C6B C1B C2B . . 120.2(6)
C6B C1B C7B . . 115.6(5)
C2B C1B C7B . . 124.2(6)
C3B C2B C1B . . 117.5(9)
C3B C2B C8B . . 116.8(8)
C1B C2B C8B . . 125.7(8)
C4B C3B C2B . . 122.2(9)
C4B C3B H3BA . . 118.9
C2B C3B H3BA . . 118.9
C3B C4B C5B . . 120.2(7)
C3B C4B H4BA . . 119.9
C5B C4B H4BA . . 119.9
C4B C5B C6B . . 118.6(6)
C4B C5B H5BA . . 120.7
C6B C5B H5BA . . 120.7
C5B C6B C1B . . 121.3(5)
C5B C6B H6BA . . 119.3
C1B C6B H6BA . . 119.3
O2B C7B O1B . . 122.5(4)
O2B C7B C1B . . 120.2(5)
O1B C7B C1B . . 117.3(4)
C2B C8B H8BA . . 109.5
C2B C8B H8BB . . 109.5
H8BA C8B H8BB . . 109.5
C2B C8B H8BC . . 109.5
H8BA C8B H8BC . . 109.5
H8BB C8B H8BC . . 109.5
C7Y O1Y H3O1 . . 110(8)
C6Y C1Y C2Y . . 119.8(9)
C6Y C1Y C7Y . . 117.5(9)
C2Y C1Y C7Y . . 122.6(10)
C1Y C2Y C3Y . . 116.7(13)
C1Y C2Y C8Y . . 123.6(12)
C3Y C2Y C8Y . . 119.6(11)
C4Y C3Y C2Y . . 122.4(12)
C4Y C3Y H3YA . . 118.8
C2Y C3Y H3YA . . 118.8
C3Y C4Y C5Y . . 120.6(9)
C3Y C4Y H4YA . . 119.7
C5Y C4Y H4YA . . 119.7
C4Y C5Y C6Y . . 118.5(9)
C4Y C5Y H5YA . . 120.8
C6Y C5Y H5YA . . 120.8
C5Y C6Y C1Y . . 122.0(9)
C5Y C6Y H6YA . . 119.0
C1Y C6Y H6YA . . 119.0
O2Y C7Y O1Y . . 123.2(5)
O2Y C7Y C1Y . . 123.1(6)
O1Y C7Y C1Y . . 113.8(7)
C2Y C8Y H8YA . . 109.5
C2Y C8Y H8YB . . 109.5
H8YA C8Y H8YB . . 109.5
C2Y C8Y H8YC . . 109.5
H8YA C8Y H8YC . . 109.5
H8YB C8Y H8YC . . 109.5
C11B N1B C9B . . 108.01(17)
C11B N1B C10B . 2_655 108.38(18)
C9B N1B C10B . 2_655 108.63(16)
C9B N2B C10B . . 108.86(16)
C9B N2B C12B . . 108.04(14)
C10B N2B C12B . . 108.23(14)
N2B C9B N1B . . 111.86(18)
N2B C9B H9BA . . 109.2
N1B C9B H9BA . . 109.2
N2B C9B H9BB . . 109.2
N1B C9B H9BB . . 109.2
H9BA C9B H9BB . . 107.9
N2B C10B N1B . 2_655 111.27(16)
N2B C10B H10C . . 109.4
N1B C10B H10C 2_655 . 109.4
N2B C10B H10D . . 109.4
N1B C10B H10D 2_655 . 109.4
H10C C10B H10D . . 108.0
N1B C11B N1B 2_655 . 111.3(2)
N1B C11B H11C 2_655 . 110.1
N1B C11B H11C . . 108.9
N2B C12B N2B 2_655 . 112.37(19)
N2B C12B H12C 2_655 . 108.6
N2B C12B H12C . . 109.8

loop_
_geom_bond_atom_site_label_1
_geom_bond_atom_site_label_2
_geom_bond_site_symmetry_2
_geom_bond_distance
O1A C7A . 1.304(3)
O1A H1O1 . 0.862(18)
O2A C7A . 1.213(2)
N1A C11A . 1.4713(19)
N1A C9A . 1.479(2)
N1A C10A 2_665 1.479(2)
N2A C9A . 1.455(2)
N2A C10A . 1.459(2)
N2A C12A . 1.4724(19)
C1A C2A . 1.398(3)
C1A C6A . 1.416(3)
C1A C7A . 1.486(3)
C2A C3A . 1.400(3)
C2A C8A . 1.487(3)
C3A C4A . 1.369(3)
C3A H3AA . 0.9500
C4A C5A . 1.389(3)
C4A H4AA . 0.9500
C5A C6A . 1.369(3)
C5A H5AA . 0.9500
C6A H6AA . 0.9500
C8A H8AA . 0.9800
C8A H8AB . 0.9800
C8A H8AC . 0.9800
C9A H9AA . 0.9900
C9A H9AB . 0.9900
C10A N1A 2_665 1.479(2)
C10A H10A . 0.9900
C10A H10B . 0.9900
C11A N1A 2_665 1.4713(19)
C11A H11A . 0.9493
C12A N2A 2_665 1.4723(19)
C12A H12A . 0.9520
O1B C7B . 1.305(5)
O1B H2O1 . 0.82(2)
O2B C7B . 1.211(5)
C1B C6B . 1.389(7)
C1B C2B . 1.405(10)
C1B C7B . 1.498(7)
C2B C3B . 1.391(11)
C2B C8B . 1.518(12)
C3B C4B . 1.377(9)
C3B H3BA . 0.9500
C4B C5B . 1.388(7)
C4B H4BA . 0.9500
C5B C6B . 1.388(7)
C5B H5BA . 0.9500
C6B H6BA . 0.9500
C8B H8BA . 0.9800
C8B H8BB . 0.9800
C8B H8BC . 0.9800
O1Y C7Y . 1.311(6)
O1Y H3O1 . 0.83(2)
O2Y C7Y . 1.198(7)
C1Y C6Y . 1.394(10)
C1Y C2Y . 1.399(14)
C1Y C7Y . 1.501(9)
C2Y C3Y . 1.408(15)
C2Y C8Y . 1.497(18)
C3Y C4Y . 1.365(13)
C3Y H3YA . 0.9500
C4Y C5Y . 1.374(10)
C4Y H4YA . 0.9500
C5Y C6Y . 1.375(8)
C5Y H5YA . 0.9500
C6Y H6YA . 0.9500
C8Y H8YA . 0.9800
C8Y H8YB . 0.9800
C8Y H8YC . 0.9800
N1B C11B . 1.470(3)
N1B C9B . 1.475(3)
N1B C10B 2_655 1.479(2)
N2B C9B . 1.453(3)
N2B C10B . 1.457(3)
N2B C12B . 1.4700(19)
C9B H9BA . 0.9900
C9B H9BB . 0.9900
C10B N1B 2_655 1.479(2)
C10B H10C . 0.9900
C10B H10D . 0.9900
C11B N1B 2_655 1.470(3)
C11B H11C . 0.9492
C12B N2B 2_655 1.4700(19)
C12B H12C . 0.9519

loop_
_geom_hbond_atom_site_label_D
_geom_hbond_atom_site_label_H
_geom_hbond_atom_site_label_A
_geom_hbond_site_symmetry_A
_geom_hbond_distance_DH
_geom_hbond_distance_HA
_geom_hbond_distance_DA
_geom_hbond_angle_DHA
_geom_hbond_publ_flag
O1A H1O1 N1A . 0.86(2) 1.82(2) 2.672(2) 170(3) yes
O1B H2O1 N1B . 0.82(5) 2.01(5) 2.822(5) 168(6) yes
C6A H6AA O1A . 0.9500 2.3300 2.677(2) 101.00 yes
C10A H10B O2B . 0.9900 2.5800 3.067(4) 110.00 yes
C12A H12A O2A 7_575 0.9500 2.4300 3.373(2) 172.00 yes
C12B H12C O2B 8_755 0.9500 2.3800 3.323(4) 169.00 yes
C8B H8BA O1B . 0.9800 2.4700 2.811(7) 100.00 yes

loop_
_geom_torsion_atom_site_label_1
_geom_torsion_atom_site_label_2
_geom_torsion_atom_site_label_3
_geom_torsion_atom_site_label_4
_geom_torsion_site_symmetry_1
_geom_torsion_site_symmetry_4
_geom_torsion
C6A C1A C2A C3A . . 0.3(3)
C7A C1A C2A C3A . . -177.04(17)
C6A C1A C2A C8A . . 179.25(18)
C7A C1A C2A C8A . . 1.9(3)
C1A C2A C3A C4A . . -0.4(3)
C8A C2A C3A C4A . . -179.47(19)
C2A C3A C4A C5A . . 0.1(3)
C3A C4A C5A C6A . . 0.4(3)
C4A C5A C6A C1A . . -0.5(3)
C2A C1A C6A C5A . . 0.2(3)
C7A C1A C6A C5A . . 177.67(18)
C2A C1A C7A O2A . . -7.5(3)
C6A C1A C7A O2A . . 175.1(2)
C2A C1A C7A O1A . . 171.50(18)
C6A C1A C7A O1A . . -5.9(2)
C10A N2A C9A N1A . . 58.75(19)
C12A N2A C9A N1A . . -58.29(18)
C11A N1A C9A N2A . . -58.79(18)
C10A N1A C9A N2A 2_665 . 57.95(19)
C9A N2A C10A N1A . 2_665 -58.69(18)
C12A N2A C10A N1A . 2_665 58.49(18)
C9A N1A C11A N1A . 2_665 58.32(10)
C10A N1A C11A N1A 2_665 2_665 -58.32(10)
C9A N2A C12A N2A . 2_665 58.53(10)
C10A N2A C12A N2A . 2_665 -58.54(10)
C6B C1B C2B C3B . . 3(3)
C7B C1B C2B C3B . . -178.0(17)
C6B C1B C2B C8B . . -176.6(16)
C7B C1B C2B C8B . . 3(3)
C1B C2B C3B C4B . . -2(3)
C8B C2B C3B C4B . . 176.9(17)
C2B C3B C4B C5B . . 2(3)
C3B C4B C5B C6B . . -1.1(15)
C4B C5B C6B C1B . . 1.5(12)
C2B C1B C6B C5B . . -2(2)
C7B C1B C6B C5B . . 178.4(7)
C6B C1B C7B O2B . . -20.6(13)
C2B C1B C7B O2B . . 160.1(16)
C6B C1B C7B O1B . . 160.8(8)
C2B C1B C7B O1B . . -18(2)
C6Y C1Y C2Y C3Y . . -1(4)
C7Y C1Y C2Y C3Y . . -176(2)
C6Y C1Y C2Y C8Y . . 179(2)
C7Y C1Y C2Y C8Y . . 4(4)
C1Y C2Y C3Y C4Y . . 1(5)
C8Y C2Y C3Y C4Y . . -179(2)
C2Y C3Y C4Y C5Y . . -2(4)
C3Y C4Y C5Y C6Y . . 2(2)
C4Y C5Y C6Y C1Y . . -2.0(16)
C2Y C1Y C6Y C5Y . . 1(3)
C7Y C1Y C6Y C5Y . . 176.9(10)
C6Y C1Y C7Y O2Y . . 170.2(10)
C2Y C1Y C7Y O2Y . . -14(3)
C6Y C1Y C7Y O1Y . . -9.4(17)
C2Y C1Y C7Y O1Y . . 166(2)
C10B N2B C9B N1B . . -59.2(2)
C12B N2B C9B N1B . . 58.2(2)
C11B N1B C9B N2B . . 58.8(2)
C10B N1B C9B N2B 2_655 . -58.5(3)
C9B N2B C10B N1B . 2_655 58.8(2)
C12B N2B C10B N1B . 2_655 -58.4(2)
C9B N1B C11B N1B . 2_655 -58.64(11)
C10B N1B C11B N1B 2_655 2_655 58.88(11)
C9B N2B C12B N2B . 2_655 -58.69(13)
C10B N2B C12B N2B . 2_655 59.04(11)
